data_4022433
loop_
_publ_author_name
'Benoit Guay'
'Pierre Deslongchamps'

_publ_section_title
;
 Cascade Polycyclization: Exploration of a Convergent Route
 to Access Various Tricyclic and Tetracyclic Products
 Related to Sterols
;
_journal_name_full 'Journal of Organic Chemistry'
_journal_page_first 6140
_journal_page_last 6148
_journal_paper_doi 10.1021/jo034280n
_journal_volume 68
_journal_year 2003
_chemical_formula_sum 'C19 H26 O5'
_chemical_formula_weight 334.40
_chemical_name_systematic
;
 ?
;
_space_group_IT_number 15
_symmetry_cell_setting monoclinic
_symmetry_space_group_name_Hall '-I 2ya'
_symmetry_space_group_name_H-M 'I 1 2/a 1'
_atom_sites_solution_hydrogens geom
_atom_sites_solution_primary direct
_atom_sites_solution_secondary difmap
_audit_creation_method SHELXL-97
_cell_angle_alpha 90.000(5)
_cell_angle_beta 104.952(5)
_cell_angle_gamma 90.000(5)
_cell_formula_units_Z 8
_cell_length_a 17.110(5)
_cell_length_b 7.807(5)
_cell_length_c 27.288(5)
_cell_measurement_temperature 293(2)
_cell_volume 3522(3)
_computing_structure_refinement 'SHELXL-97 (Sheldrick, 1997)'
_diffrn_ambient_temperature 293(2)
_diffrn_measured_fraction_theta_full 0.982
_diffrn_measured_fraction_theta_max 0.982
_diffrn_radiation_monochromator graphite
_diffrn_radiation_source 'fine-focus sealed tube'
_diffrn_radiation_type CuK\a
_diffrn_radiation_wavelength 1.54184
_diffrn_reflns_av_R_equivalents 0.0782
_diffrn_reflns_av_sigmaI/netI 0.0947
_diffrn_reflns_limit_h_max 19
_diffrn_reflns_limit_h_min -20
_diffrn_reflns_limit_k_max 9
_diffrn_reflns_limit_k_min 0
_diffrn_reflns_limit_l_max 32
_diffrn_reflns_limit_l_min -14
_diffrn_reflns_number 2948
_diffrn_reflns_theta_full 65.10
_diffrn_reflns_theta_max 65.10
_diffrn_reflns_theta_min 3.35
_exptl_absorpt_coefficient_mu 0.737
_exptl_crystal_density_diffrn 1.261
_exptl_crystal_density_method 'not measured'
_exptl_crystal_F_000 1440
_refine_diff_density_max 0.386
_refine_diff_density_min -0.205
_refine_diff_density_rms 0.051
_refine_ls_extinction_coef 0.00077(16)
_refine_ls_extinction_expression Fc^*^=kFc[1+0.001xFc^2^\l^3^/sin(2\q)]^-1/4^
_refine_ls_extinction_method SHELXL
_refine_ls_goodness_of_fit_ref 0.938
_refine_ls_hydrogen_treatment mixed
_refine_ls_matrix_type full
_refine_ls_number_parameters 218
_refine_ls_number_reflns 2945
_refine_ls_number_restraints 0
_refine_ls_restrained_S_all 0.938
_refine_ls_R_factor_all 0.1736
_refine_ls_R_factor_gt 0.0666
_refine_ls_shift/su_max 0.000
_refine_ls_shift/su_mean 0.000
_refine_ls_structure_factor_coef Fsqd
_refine_ls_weighting_details 'calc w=1/[\s^2^(Fo^2^)+(0.1145P)^2^+0.0000P] where P=(Fo^2^+2Fc^2^)/3'
_refine_ls_weighting_scheme calc
_refine_ls_wR_factor_gt 0.1830
_refine_ls_wR_factor_ref 0.2279
_reflns_number_gt 1232
_reflns_number_total 2945
_reflns_threshold_expression >2sigma(I)
_cod_data_source_file jo034280nsi20030611_112520_6.cif
_cod_data_source_block shelx
_cod_original_sg_symbol_H-M 'I 2/a'
_cod_database_code 4022433

loop_
_symmetry_equiv_pos_as_xyz
'x, y, z'
'-x+1/2, y, -z'
'x+1/2, y+1/2, z+1/2'
'-x+1, y+1/2, -z+1/2'
'-x, -y, -z'
'x-1/2, -y, z'
'-x+1/2, -y+1/2, -z+1/2'
'x, -y+1/2, z+1/2'

loop_
_atom_site_label
_atom_site_type_symbol
_atom_site_fract_x
_atom_site_fract_y
_atom_site_fract_z
_atom_site_U_iso_or_equiv
_atom_site_adp_type
_atom_site_occupancy
_atom_site_symmetry_multiplicity
_atom_site_calc_flag
_atom_site_refinement_flags
O1 O 0.0511(2) 0.1591(5) 0.20536(13) 0.0804(12) Uani 1 1 d .
O2 O -0.01937(18) 0.2855(4) 0.00144(11) 0.0609(9) Uani 1 1 d .
O3 O 0.2792(3) -0.1838(7) 0.0756(2) 0.137(2) Uani 1 1 d .
O4 O 0.1275(2) 0.6708(5) 0.18911(14) 0.0766(11) Uani 1 1 d .
O5 O 0.1752(2) 0.4247(5) 0.22507(13) 0.0902(13) Uani 1 1 d .
C1 C 0.0242(3) 0.2998(7) 0.19021(17) 0.0580(13) Uani 1 1 d .
C2 C -0.0398(4) 0.3846(7) 0.2101(2) 0.0751(16) Uani 1 1 d .
H2A H -0.0137 0.4588 0.2381 0.090 Uiso 1 1 calc R
H2B H -0.0688 0.2971 0.2235 0.090 Uiso 1 1 calc R
C3 C -0.1005(3) 0.4899(8) 0.1713(2) 0.0735(15) Uani 1 1 d .
H3A H -0.1347 0.4143 0.1466 0.088 Uiso 1 1 calc R
H3B H -0.1348 0.5538 0.1880 0.088 Uiso 1 1 calc R
C4 C -0.0567(3) 0.6125(6) 0.14472(18) 0.0584(13) Uani 1 1 d .
H4A H -0.0250 0.6919 0.1693 0.070 Uiso 1 1 calc R
H4B H -0.0960 0.6783 0.1199 0.070 Uiso 1 1 calc R
C5 C -0.0006(2) 0.5178(6) 0.11812(15) 0.0467(11) Uani 1 1 d .
H5 H 0.0299 0.6058 0.1053 0.056 Uiso 1 1 calc R
C6 C -0.0497(3) 0.4203(6) 0.07203(16) 0.0530(12) Uani 1 1 d .
H6A H -0.0917 0.3568 0.0821 0.064 Uiso 1 1 calc R
H6B H -0.0763 0.5032 0.0467 0.064 Uiso 1 1 calc R
C7 C -0.0036(2) 0.2972(6) 0.04745(15) 0.0455(11) Uani 1 1 d .
C8 C 0.0561(2) 0.1797(6) 0.08237(14) 0.0440(10) Uani 1 1 d .
C9 C 0.1098(2) 0.2914(6) 0.12514(15) 0.0466(11) Uani 1 1 d .
H9 H 0.1444 0.2136 0.1496 0.056 Uiso 1 1 calc R
C10 C 0.0623(2) 0.4041(6) 0.15471(15) 0.0453(10) Uani 1 1 d .
C11 C 0.1655(3) 0.4052(7) 0.1031(2) 0.0652(14) Uani 1 1 d .
H11A H 0.1327 0.4864 0.0797 0.078 Uiso 1 1 calc R
H11B H 0.2006 0.4699 0.1304 0.078 Uiso 1 1 calc R
C12 C 0.2174(3) 0.3044(7) 0.0755(2) 0.0698(15) Uani 1 1 d .
H12A H 0.2499 0.3828 0.0614 0.084 Uiso 1 1 calc R
H12B H 0.2537 0.2293 0.0992 0.084 Uiso 1 1 calc R
C13 C 0.1644(3) 0.2007(7) 0.0338(2) 0.0630(14) Uani 1 1 d .
H13A H 0.1979 0.1328 0.0175 0.076 Uiso 1 1 calc R
H13B H 0.1318 0.2769 0.0086 0.076 Uiso 1 1 calc R
C14 C 0.1095(3) 0.0832(6) 0.05398(16) 0.0500(11) Uani 1 1 d .
H14 H 0.0728 0.0296 0.0244 0.060 Uiso 1 1 calc R
C15 C 0.1577(3) -0.0630(6) 0.08584(18) 0.0579(13) Uani 1 1 d .
H15A H 0.1922 -0.0157 0.1168 0.069 Uiso 1 1 calc R
H15B H 0.1203 -0.1420 0.0952 0.069 Uiso 1 1 calc R
C16 C 0.2094(3) -0.1599(7) 0.0578(3) 0.0799(17) Uani 1 1 d .
H16 H 0.1855 -0.2020 0.0256 0.096 Uiso 1 1 calc R
C17 C 0.0019(3) 0.0470(6) 0.09986(18) 0.0575(13) Uani 1 1 d .
H17A H 0.0353 -0.0339 0.1224 0.086 Uiso 1 1 calc R
H17B H -0.0306 -0.0121 0.0709 0.086 Uiso 1 1 calc R
H17C H -0.0326 0.1046 0.1172 0.086 Uiso 1 1 calc R
C18 C 0.1240(3) 0.5197(7) 0.19076(18) 0.0606(13) Uani 1 1 d .
C19 C 0.2385(4) 0.5152(9) 0.2614(2) 0.129(3) Uani 1 1 d .
H19A H 0.2717 0.4343 0.2840 0.193 Uiso 1 1 calc R
H19B H 0.2146 0.5934 0.2805 0.193 Uiso 1 1 calc R
H19C H 0.2711 0.5778 0.2437 0.193 Uiso 1 1 calc R

loop_
_atom_site_aniso_label
_atom_site_aniso_U_11
_atom_site_aniso_U_22
_atom_site_aniso_U_33
_atom_site_aniso_U_23
_atom_site_aniso_U_13
_atom_site_aniso_U_12
O1 0.123(3) 0.061(2) 0.064(2) 0.0144(19) 0.038(2) 0.014(2)
O2 0.067(2) 0.069(2) 0.0414(16) 0.0008(17) 0.0032(15) 0.0087(18)
O3 0.078(3) 0.164(5) 0.174(5) 0.022(4) 0.040(3) 0.052(3)
O4 0.070(2) 0.055(2) 0.094(3) -0.010(2) 0.001(2) -0.0071(19)
O5 0.098(3) 0.074(3) 0.070(2) -0.013(2) -0.031(2) 0.012(2)
C1 0.080(3) 0.050(3) 0.043(2) -0.004(2) 0.013(2) 0.002(3)
C2 0.100(4) 0.070(4) 0.072(3) 0.002(3) 0.053(3) 0.007(3)
C3 0.070(3) 0.081(4) 0.080(4) -0.016(3) 0.037(3) -0.003(3)
C4 0.043(2) 0.054(3) 0.074(3) -0.006(3) 0.009(2) 0.006(2)
C5 0.045(2) 0.046(3) 0.047(2) 0.004(2) 0.009(2) 0.005(2)
C6 0.045(2) 0.058(3) 0.052(2) -0.002(2) 0.007(2) 0.009(2)
C7 0.043(2) 0.051(3) 0.040(2) 0.001(2) 0.0052(18) -0.013(2)
C8 0.045(2) 0.050(3) 0.039(2) 0.000(2) 0.0145(18) -0.006(2)
C9 0.042(2) 0.048(3) 0.049(2) -0.002(2) 0.010(2) 0.007(2)
C10 0.046(2) 0.045(2) 0.041(2) 0.002(2) 0.0047(19) 0.001(2)
C11 0.047(3) 0.067(3) 0.082(3) -0.007(3) 0.018(3) -0.011(3)
C12 0.050(3) 0.077(4) 0.091(4) -0.001(3) 0.033(3) -0.014(3)
C13 0.052(3) 0.070(4) 0.075(3) 0.005(3) 0.032(3) -0.001(3)
C14 0.051(2) 0.053(3) 0.045(2) -0.006(2) 0.011(2) 0.002(2)
C15 0.053(3) 0.054(3) 0.065(3) -0.006(2) 0.014(2) 0.010(2)
C16 0.060(3) 0.069(4) 0.115(5) 0.015(4) 0.030(3) 0.011(3)
C17 0.066(3) 0.053(3) 0.057(3) 0.000(2) 0.023(2) -0.002(3)
C18 0.057(3) 0.056(3) 0.061(3) -0.006(3) -0.001(2) 0.006(3)
C19 0.122(5) 0.110(6) 0.103(5) -0.032(5) -0.064(4) 0.021(5)

loop_
_atom_type_symbol
_atom_type_description
_atom_type_scat_dispersion_real
_atom_type_scat_dispersion_imag
_atom_type_scat_source
C C 0.0181 0.0091 'International Tables Vol C Tables 4.2.6.8 and 6.1.1.4'
H H 0.0000 0.0000 'International Tables Vol C Tables 4.2.6.8 and 6.1.1.4'
O O 0.0492 0.0322 'International Tables Vol C Tables 4.2.6.8 and 6.1.1.4'

loop_
_geom_angle_atom_site_label_1
_geom_angle_atom_site_label_2
_geom_angle_atom_site_label_3
_geom_angle
C18 O5 C19 116.7(5)
O1 C1 C2 121.5(5)
O1 C1 C10 120.4(5)
C2 C1 C10 117.7(4)
C1 C2 C3 114.7(4)
C4 C3 C2 110.0(4)
C3 C4 C5 111.7(4)
C6 C5 C4 110.6(3)
C6 C5 C10 112.9(4)
C4 C5 C10 112.8(3)
C7 C6 C5 116.5(3)
O2 C7 C6 120.3(4)
O2 C7 C8 122.6(4)
C6 C7 C8 116.9(4)
C7 C8 C14 111.8(3)
C7 C8 C17 103.9(3)
C14 C8 C17 108.0(4)
C7 C8 C9 107.8(4)
C14 C8 C9 109.8(3)
C17 C8 C9 115.5(3)
C11 C9 C8 109.7(3)
C11 C9 C10 109.6(4)
C8 C9 C10 114.8(3)
C1 C10 C18 104.0(4)
C1 C10 C5 111.9(4)
C18 C10 C5 109.0(4)
C1 C10 C9 113.1(4)
C18 C10 C9 107.4(3)
C5 C10 C9 111.1(3)
C12 C11 C9 113.3(4)
C13 C12 C11 109.8(4)
C12 C13 C14 111.3(4)
C13 C14 C15 111.2(4)
C13 C14 C8 113.0(4)
C15 C14 C8 112.3(3)
C16 C15 C14 112.5(4)
O3 C16 C15 122.1(6)
O4 C18 O5 123.5(5)
O4 C18 C10 126.5(5)
O5 C18 C10 110.0(4)

loop_
_geom_bond_atom_site_label_1
_geom_bond_atom_site_label_2
_geom_bond_distance
O1 C1 1.222(5)
O2 C7 1.218(4)
O3 C16 1.182(6)
O4 C18 1.183(5)
O5 C18 1.331(6)
O5 C19 1.449(6)
C1 C2 1.496(7)
C1 C10 1.534(6)
C2 C3 1.521(7)
C3 C4 1.511(7)
C4 C5 1.534(6)
C5 C6 1.524(6)
C5 C10 1.546(6)
C6 C7 1.506(6)
C7 C8 1.513(6)
C8 C14 1.540(6)
C8 C17 1.545(6)
C8 C9 1.554(6)
C9 C11 1.534(6)
C9 C10 1.557(6)
C10 C18 1.536(6)
C11 C12 1.523(6)
C12 C13 1.497(7)
C13 C14 1.514(6)
C14 C15 1.539(6)
C15 C16 1.512(7)

loop_
_geom_torsion_atom_site_label_1
_geom_torsion_atom_site_label_2
_geom_torsion_atom_site_label_3
_geom_torsion_atom_site_label_4
_geom_torsion
O1 C1 C2 C3 -144.9(5)
C10 C1 C2 C3 42.2(7)
C1 C2 C3 C4 -51.0(6)
C2 C3 C4 C5 58.5(5)
C3 C4 C5 C6 70.7(5)
C3 C4 C5 C10 -56.9(5)
C4 C5 C6 C7 -169.7(4)
C10 C5 C6 C7 -42.2(5)
C5 C6 C7 O2 -140.0(4)
C5 C6 C7 C8 45.7(5)
O2 C7 C8 C14 15.7(6)
C6 C7 C8 C14 -170.1(4)
O2 C7 C8 C17 -100.5(4)
C6 C7 C8 C17 73.7(4)
O2 C7 C8 C9 136.5(4)
C6 C7 C8 C9 -49.3(5)
C7 C8 C9 C11 -69.4(4)
C14 C8 C9 C11 52.6(5)
C17 C8 C9 C11 174.9(4)
C7 C8 C9 C10 54.5(4)
C14 C8 C9 C10 176.6(4)
C17 C8 C9 C10 -61.1(5)
O1 C1 C10 C18 -93.6(5)
C2 C1 C10 C18 79.3(5)
O1 C1 C10 C5 148.9(4)
C2 C1 C10 C5 -38.1(6)
O1 C1 C10 C9 22.5(6)
C2 C1 C10 C9 -164.5(4)
C6 C5 C10 C1 -81.7(4)
C4 C5 C10 C1 44.7(5)
C6 C5 C10 C18 163.9(4)
C4 C5 C10 C18 -69.7(5)
C6 C5 C10 C9 45.7(5)
C4 C5 C10 C9 172.1(3)
C11 C9 C10 C1 -163.7(4)
C8 C9 C10 C1 72.3(4)
C11 C9 C10 C18 -49.5(4)
C8 C9 C10 C18 -173.5(4)
C11 C9 C10 C5 69.5(4)
C8 C9 C10 C5 -54.5(5)
C8 C9 C11 C12 -55.8(5)
C10 C9 C11 C12 177.3(4)
C9 C11 C12 C13 57.4(6)
C11 C12 C13 C14 -56.4(6)
C12 C13 C14 C15 -70.4(5)
C12 C13 C14 C8 57.0(5)
C7 C8 C14 C13 65.1(5)
C17 C8 C14 C13 178.8(4)
C9 C8 C14 C13 -54.5(5)
C7 C8 C14 C15 -168.1(3)
C17 C8 C14 C15 -54.4(4)
C9 C8 C14 C15 72.3(5)
C13 C14 C15 C16 -53.0(5)
C8 C14 C15 C16 179.2(4)
C14 C15 C16 O3 128.1(6)
C19 O5 C18 O4 -0.8(9)
C19 O5 C18 C10 178.7(5)
C1 C10 C18 O4 -124.6(6)
C5 C10 C18 O4 -5.2(7)
C9 C10 C18 O4 115.3(6)
C1 C10 C18 O5 55.8(5)
C5 C10 C18 O5 175.3(4)
C9 C10 C18 O5 -64.2(5)

loop_
_cod_related_entry_id
_cod_related_entry_database
_cod_related_entry_code
1 ChemSpider 4142814
